data_7155780
loop_
_publ_author_name
'Singha Roy, Soumya Jyoti'
'Mukherjee, Santanu'

_publ_section_title
;
 &#x201C;On water&#x201D; catalytic enantioselective sulfenylation of
 deconjugated butyrolactams
;
_journal_name_full 'Org. Biomol. Chem.'
_journal_paper_doi 10.1039/C7OB01714F
_journal_year 2017
_chemical_absolute_configuration syn
_chemical_formula_moiety 'C28 H26 Cl N O3 S'
_chemical_formula_sum 'C28 H26 Cl N O3 S'
_chemical_formula_weight 492.01
_space_group_crystal_system orthorhombic
_space_group_IT_number 19
_space_group_name_Hall 'P 2ac 2ab'
_space_group_name_H-M_alt 'P 21 21 21'
_symmetry_space_group_name_Hall 'P 2ac 2ab'
_symmetry_space_group_name_H-M 'P 21 21 21'
_atom_sites_solution_hydrogens geom
_audit_creation_method SHELXL-2014/7
_audit_update_record
;
2017-05-15 deposited with the CCDC.
2017-07-18 downloaded from the CCDC.
;
_cell_angle_alpha 90
_cell_angle_beta 90
_cell_angle_gamma 90
_cell_formula_units_Z 4
_cell_length_a 8.373(4)
_cell_length_b 11.816(5)
_cell_length_c 25.567(12)
_cell_measurement_reflns_used 5838
_cell_measurement_temperature 140(2)
_cell_measurement_theta_max 3.27
_cell_measurement_theta_min 27.01
_cell_volume 2529(2)
_computing_cell_refinement 'Bruker SAINT'
_computing_data_collection 'Bruker APEX2'
_computing_data_reduction 'Bruker SAINT'
_computing_molecular_graphics 'Bruker SHELXTL'
_computing_publication_material 'Bruker SHELXTL'
_computing_structure_refinement 'SHELXL-2014/7 (Sheldrick, 2014)'
_computing_structure_solution 'SHELXS-97 (Sheldrick 2008)'
_diffrn_ambient_temperature 140(2)
_diffrn_measured_fraction_theta_full 0.997
_diffrn_measured_fraction_theta_max 0.994
_diffrn_measurement_device_type 'Bruker APEX-II CCD'
_diffrn_measurement_method '\f and \w scans'
_diffrn_radiation_type MoK\a
_diffrn_radiation_wavelength 0.71073
_diffrn_reflns_av_R_equivalents 0.0861
_diffrn_reflns_av_unetI/netI 0.0576
_diffrn_reflns_Laue_measured_fraction_full 0.997
_diffrn_reflns_Laue_measured_fraction_max 0.994
_diffrn_reflns_limit_h_max 10
_diffrn_reflns_limit_h_min -10
_diffrn_reflns_limit_k_max 15
_diffrn_reflns_limit_k_min -15
_diffrn_reflns_limit_l_max 33
_diffrn_reflns_limit_l_min -33
_diffrn_reflns_number 70980
_diffrn_reflns_point_group_measured_fraction_full 0.998
_diffrn_reflns_point_group_measured_fraction_max 0.993
_diffrn_reflns_theta_full 25.242
_diffrn_reflns_theta_max 27.639
_diffrn_reflns_theta_min 3.086
_exptl_absorpt_coefficient_mu 0.263
_exptl_absorpt_correction_T_max 0.930
_exptl_absorpt_correction_T_min 0.645
_exptl_absorpt_correction_type multi-scan
_exptl_absorpt_process_details SADABS
_exptl_crystal_colour Colourless
_exptl_crystal_density_diffrn 1.292
_exptl_crystal_description Block
_exptl_crystal_F_000 1032
_exptl_crystal_size_max 0.5
_exptl_crystal_size_mid 0.4
_exptl_crystal_size_min 0.2
_refine_diff_density_max 0.198
_refine_diff_density_min -0.215
_refine_diff_density_rms 0.040
_refine_ls_abs_structure_details
;
 Flack x determined using 1329 quotients [(I+)-(I-)]/[(I+)+(I-)]
 (Parsons, Flack and Wagner, Acta Cryst. B69 (2013) 249-259).
;
_refine_ls_abs_structure_Flack -0.01(2)
_refine_ls_extinction_method none
_refine_ls_goodness_of_fit_ref 1.023
_refine_ls_hydrogen_treatment constr
_refine_ls_matrix_type full
_refine_ls_number_parameters 309
_refine_ls_number_reflns 5838
_refine_ls_number_restraints 0
_refine_ls_restrained_S_all 1.023
_refine_ls_R_factor_all 0.0988
_refine_ls_R_factor_gt 0.0475
_refine_ls_shift/su_max 0.000
_refine_ls_shift/su_mean 0.000
_refine_ls_structure_factor_coef Fsqd
_refine_ls_weighting_details 'w=1/[\s^2^(Fo^2^)+(0.0367P)^2^+0.5086P] where P=(Fo^2^+2Fc^2^)/3'
_refine_ls_weighting_scheme calc
_refine_ls_wR_factor_gt 0.0803
_refine_ls_wR_factor_ref 0.0939
_reflns_Friedel_coverage 0.761
_reflns_Friedel_fraction_full 1.000
_reflns_Friedel_fraction_max 0.991
_reflns_number_gt 3921
_reflns_number_total 5838
_reflns_threshold_expression 'I > 2\s(I)'
_cod_data_source_file c7ob01714f3.cif
_cod_data_source_block 3aa
_cod_depositor_comments
;
The following automatic conversions were performed:

'_chemical_absolute_configuration' value 'Syn' changed to 'syn'
according to
/home/data/users/saulius/crontab/automatic-downloads/rss-feeds/RSC/lib/dictionaries/cif_core.dic
dictionary named 'cif_core.dic' version 2.4.2 from 2011-04-26.

Automatic conversion script
Id: cif_fix_values 4973 2017-02-22 13:04:09Z antanas 
;
_cod_original_cell_volume 2530(2)
_cod_database_code 7155780
_shelx_shelxl_version_number 2014/7
_shelx_space_group_comment
;
The symmetry employed for this shelxl refinement is uniquely defined
by the following loop, which should always be used as a source of
symmetry information in preference to the above space-group names.
They are only intended as comments.
;

loop_
_space_group_symop_operation_xyz
'x, y, z'
'x+1/2, -y+1/2, -z'
'-x, y+1/2, -z+1/2'
'-x+1/2, -y, z+1/2'

loop_
_atom_site_label
_atom_site_type_symbol
_atom_site_fract_x
_atom_site_fract_y
_atom_site_fract_z
_atom_site_U_iso_or_equiv
_atom_site_adp_type
_atom_site_occupancy
_atom_site_site_symmetry_order
_atom_site_calc_flag
_atom_site_refinement_flags_posn
_atom_site_refinement_flags_adp
Cl1 Cl 0.54578(12) 0.91599(9) 0.24180(4) 0.0664(3) Uani 1 1 d . .
S1 S 0.88490(10) 0.41240(8) 0.02815(3) 0.0478(2) Uani 1 1 d . .
O1 O 0.9065(3) 0.68849(19) 0.02059(8) 0.0498(6) Uani 1 1 d . .
O2 O 1.0577(4) 0.3542(2) 0.18481(11) 0.0755(8) Uani 1 1 d . .
O3 O 0.8096(3) 0.3511(2) 0.15268(10) 0.0617(7) Uani 1 1 d . .
N1 N 1.0784(3) 0.6524(2) 0.08833(9) 0.0381(6) Uani 1 1 d . .
C1 C 1.4144(5) 0.4123(4) -0.00671(17) 0.0673(11) Uani 1 1 d . .
H1 H 1.5231 0.4120 -0.0143 0.081 Uiso 1 1 calc R U
C2 C 1.3569(5) 0.3455(4) 0.03267(16) 0.0654(11) Uani 1 1 d . .
H10 H 1.4266 0.3008 0.0520 0.078 Uiso 1 1 calc R U
C3 C 1.1942(5) 0.3443(3) 0.04383(14) 0.0531(9) Uani 1 1 d . .
H11 H 1.1543 0.2980 0.0702 0.064 Uiso 1 1 calc R U
C4 C 1.0932(4) 0.4126(3) 0.01535(11) 0.0418(8) Uani 1 1 d . .
C5 C 0.8706(4) 0.5240(2) 0.07849(11) 0.0358(7) Uani 1 1 d . .
C6 C 0.9484(4) 0.6313(3) 0.05751(12) 0.0361(7) Uani 1 1 d . .
C7 C 1.1818(4) 0.7490(3) 0.07948(14) 0.0501(9) Uani 1 1 d . .
H16 H 1.1714 0.7721 0.0432 0.060 Uiso 1 1 calc R U
H17 H 1.2915 0.7254 0.0849 0.060 Uiso 1 1 calc R U
C8 C 1.1488(4) 0.8501(3) 0.11396(13) 0.0450(8) Uani 1 1 d . .
C9 C 1.0504(5) 0.8466(3) 0.15733(14) 0.0576(10) Uani 1 1 d . .
H12 H 0.9967 0.7800 0.1655 0.069 Uiso 1 1 calc R U
C10 C 1.0307(6) 0.9409(4) 0.18873(18) 0.0812(13) Uani 1 1 d . .
H13 H 0.9628 0.9378 0.2175 0.097 Uiso 1 1 calc R U
C11 C 1.1113(7) 1.0388(4) 0.1774(3) 0.106(2) Uani 1 1 d . .
H2 H 1.1021 1.1015 0.1992 0.127 Uiso 1 1 calc R U
C12 C 0.5944(4) 0.8092(3) 0.19774(12) 0.0406(8) Uani 1 1 d . .
C13 C 0.5882(4) 0.8317(3) 0.14482(13) 0.0452(8) Uani 1 1 d . .
H26 H 0.5619 0.9038 0.1330 0.054 Uiso 1 1 calc R U
C14 C 0.6215(4) 0.7466(3) 0.10958(12) 0.0416(8) Uani 1 1 d . .
H3 H 0.6177 0.7619 0.0739 0.050 Uiso 1 1 calc R U
C15 C 0.6605(3) 0.6386(3) 0.12640(12) 0.0346(7) Uani 1 1 d . .
C16 C 0.6680(4) 0.6193(3) 0.18013(13) 0.0420(8) Uani 1 1 d . .
H4 H 0.6952 0.5477 0.1923 0.050 Uiso 1 1 calc R U
C17 C 0.6359(4) 0.7040(3) 0.21573(13) 0.0483(9) Uani 1 1 d . .
H5 H 0.6424 0.6900 0.2515 0.058 Uiso 1 1 calc R U
C18 C 0.6920(4) 0.5457(3) 0.08727(13) 0.0400(8) Uani 1 1 d . .
H7 H 0.6430 0.5659 0.0542 0.048 Uiso 1 1 calc R U
H6 H 0.6421 0.4765 0.0994 0.048 Uiso 1 1 calc R U
C19 C 1.3141(5) 0.4792(4) -0.03498(17) 0.0713(12) Uani 1 1 d . .
H9 H 1.3541 0.5247 -0.0616 0.086 Uiso 1 1 calc R U
C20 C 1.1544(4) 0.4794(3) -0.02402(14) 0.0574(10) Uani 1 1 d . .
H8 H 1.0862 0.5253 -0.0434 0.069 Uiso 1 1 calc R U
C21 C 0.9727(4) 0.4960(3) 0.12481(11) 0.0358(7) Uani 1 1 d . .
C22 C 1.0940(3) 0.5707(3) 0.12751(11) 0.0387(7) Uani 1 1 d . .
C23 C 1.2247(5) 0.9508(4) 0.1023(2) 0.0733(13) Uani 1 1 d . .
H15 H 1.2895 0.9555 0.0729 0.088 Uiso 1 1 calc R U
C24 C 1.2059(6) 1.0434(4) 0.1335(3) 0.103(2) Uani 1 1 d . .
H14 H 1.2577 1.1105 0.1250 0.123 Uiso 1 1 calc R U
C25 C 1.2331(4) 0.5747(4) 0.16334(14) 0.0637(11) Uani 1 1 d . .
H19 H 1.2127 0.5276 0.1932 0.096 Uiso 1 1 calc R U
H20 H 1.2502 0.6512 0.1746 0.096 Uiso 1 1 calc R U
H18 H 1.3264 0.5478 0.1454 0.096 Uiso 1 1 calc R U
C26 C 0.9566(5) 0.3950(3) 0.15751(13) 0.0487(9) Uani 1 1 d . .
C27 C 0.7754(6) 0.2460(4) 0.1798(2) 0.0884(15) Uani 1 1 d . .
H22 H 0.7597 0.2600 0.2169 0.106 Uiso 1 1 calc R U
H21 H 0.8632 0.1932 0.1757 0.106 Uiso 1 1 calc R U
C28 C 0.6278(7) 0.1991(4) 0.1563(2) 0.1071(19) Uani 1 1 d . .
H24 H 0.5430 0.2533 0.1594 0.161 Uiso 1 1 calc R U
H23 H 0.5985 0.1308 0.1742 0.161 Uiso 1 1 calc R U
H25 H 0.6463 0.1827 0.1200 0.161 Uiso 1 1 calc R U

loop_
_atom_site_aniso_label
_atom_site_aniso_U_11
_atom_site_aniso_U_22
_atom_site_aniso_U_33
_atom_site_aniso_U_23
_atom_site_aniso_U_13
_atom_site_aniso_U_12
Cl1 0.0792(7) 0.0610(6) 0.0590(6) -0.0194(5) 0.0007(5) 0.0097(5)
S1 0.0410(4) 0.0502(5) 0.0522(5) -0.0173(4) 0.0005(4) -0.0053(4)
O1 0.0546(16) 0.0542(13) 0.0406(12) 0.0097(11) -0.0083(12) -0.0040(12)
O2 0.079(2) 0.0689(17) 0.0782(18) 0.0286(16) -0.0149(17) 0.0086(16)
O3 0.0536(16) 0.0422(13) 0.0892(19) 0.0209(13) 0.0121(14) -0.0017(12)
N1 0.0306(15) 0.0477(15) 0.0361(13) 0.0006(12) -0.0006(12) -0.0081(12)
C1 0.045(2) 0.080(3) 0.077(3) -0.036(3) 0.006(2) -0.004(2)
C2 0.060(3) 0.069(3) 0.067(3) -0.025(2) -0.015(2) 0.025(2)
C3 0.063(2) 0.0423(19) 0.054(2) -0.0068(17) 0.0046(19) 0.0114(19)
C4 0.0406(18) 0.0445(18) 0.0405(17) -0.0133(16) 0.0007(15) -0.0012(17)
C5 0.0308(16) 0.0371(17) 0.0395(17) -0.0039(14) 0.0008(14) -0.0008(14)
C6 0.0339(17) 0.0431(18) 0.0313(16) -0.0051(15) -0.0013(14) -0.0001(15)
C7 0.0386(19) 0.064(2) 0.048(2) 0.0035(18) 0.0056(17) -0.0202(18)
C8 0.0351(19) 0.0483(19) 0.052(2) 0.0134(17) -0.0159(17) -0.0099(16)
C9 0.065(2) 0.052(2) 0.056(2) -0.0002(19) -0.006(2) -0.006(2)
C10 0.086(3) 0.080(3) 0.078(3) -0.028(3) -0.023(3) 0.019(3)
C11 0.087(4) 0.062(3) 0.167(6) -0.044(4) -0.068(4) 0.018(3)
C12 0.0343(18) 0.0464(19) 0.0411(18) -0.0058(15) -0.0004(15) 0.0021(16)
C13 0.048(2) 0.0359(18) 0.051(2) 0.0044(16) -0.0018(17) 0.0054(16)
C14 0.0406(19) 0.0487(19) 0.0355(17) 0.0029(15) -0.0031(16) 0.0011(17)
C15 0.0225(16) 0.0393(18) 0.0420(18) 0.0015(15) -0.0002(13) -0.0027(13)
C16 0.0367(18) 0.0385(18) 0.051(2) 0.0078(15) 0.0077(15) 0.0073(14)
C17 0.049(2) 0.059(2) 0.0365(17) 0.0045(17) 0.0003(17) 0.0106(18)
C18 0.0309(16) 0.0404(18) 0.0487(19) -0.0058(15) -0.0011(15) -0.0029(14)
C19 0.061(3) 0.083(3) 0.069(3) -0.001(2) 0.016(2) -0.009(2)
C20 0.053(2) 0.068(2) 0.051(2) 0.0022(19) 0.0078(19) 0.0072(19)
C21 0.0349(17) 0.0371(16) 0.0353(17) -0.0033(14) 0.0015(14) 0.0034(15)
C22 0.0342(18) 0.0465(18) 0.0354(16) -0.0013(15) -0.0021(14) 0.0057(16)
C23 0.049(2) 0.055(3) 0.116(4) 0.029(3) -0.018(2) -0.012(2)
C24 0.069(3) 0.042(3) 0.197(7) 0.015(4) -0.050(4) -0.011(3)
C25 0.046(2) 0.082(3) 0.064(2) 0.007(2) -0.0175(18) -0.006(2)
C26 0.053(2) 0.045(2) 0.048(2) 0.0024(17) 0.0074(19) 0.0098(18)
C27 0.088(3) 0.051(2) 0.126(4) 0.039(3) 0.023(3) 0.004(3)
C28 0.149(5) 0.061(3) 0.111(4) -0.004(3) 0.038(4) -0.046(3)

loop_
_atom_type_symbol
_atom_type_description
_atom_type_scat_dispersion_real
_atom_type_scat_dispersion_imag
_atom_type_scat_source
C C 0.0033 0.0016 'International Tables Vol C Tables 4.2.6.8 and 6.1.1.4'
H H 0.0000 0.0000 'International Tables Vol C Tables 4.2.6.8 and 6.1.1.4'
N N 0.0061 0.0033 'International Tables Vol C Tables 4.2.6.8 and 6.1.1.4'
O O 0.0106 0.0060 'International Tables Vol C Tables 4.2.6.8 and 6.1.1.4'
S S 0.1246 0.1234 'International Tables Vol C Tables 4.2.6.8 and 6.1.1.4'
Cl Cl 0.1484 0.1585 'International Tables Vol C Tables 4.2.6.8 and 6.1.1.4'

loop_
_geom_angle_atom_site_label_1
_geom_angle_atom_site_label_2
_geom_angle_atom_site_label_3
_geom_angle
C4 S1 C5 101.03(13)
C26 O3 C27 117.9(3)
C6 N1 C7 121.9(3)
C6 N1 C22 111.2(2)
C22 N1 C7 126.8(3)
C2 C1 H1 119.7
C19 C1 H1 119.7
C19 C1 C2 120.6(4)
C1 C2 H10 119.9
C1 C2 C3 120.1(4)
C3 C2 H10 119.9
C2 C3 H11 120.4
C4 C3 C2 119.1(4)
C4 C3 H11 120.4
C3 C4 S1 120.3(3)
C3 C4 C20 119.6(3)
C20 C4 S1 120.1(3)
C6 C5 S1 108.7(2)
C6 C5 C18 109.2(3)
C18 C5 S1 106.5(2)
C21 C5 S1 110.9(2)
C21 C5 C6 102.6(2)
C21 C5 C18 118.5(3)
O1 C6 N1 125.3(3)
O1 C6 C5 127.9(3)
N1 C6 C5 106.8(3)
N1 C7 H16 108.5
N1 C7 H17 108.5
N1 C7 C8 115.0(3)
H16 C7 H17 107.5
C8 C7 H16 108.5
C8 C7 H17 108.5
C9 C8 C7 123.6(3)
C23 C8 C7 118.1(3)
C23 C8 C9 118.3(4)
C8 C9 H12 119.6
C8 C9 C10 120.8(4)
C10 C9 H12 119.6
C9 C10 H13 120.0
C11 C10 C9 119.9(5)
C11 C10 H13 120.0
C10 C11 H2 120.3
C10 C11 C24 119.3(5)
C24 C11 H2 120.3
C13 C12 Cl1 119.1(2)
C17 C12 Cl1 120.0(3)
C17 C12 C13 120.9(3)
C12 C13 H26 120.3
C14 C13 C12 119.5(3)
C14 C13 H26 120.3
C13 C14 H3 119.4
C13 C14 C15 121.1(3)
C15 C14 H3 119.4
C14 C15 C16 117.8(3)
C14 C15 C18 120.4(3)
C16 C15 C18 121.8(3)
C15 C16 H4 119.2
C17 C16 C15 121.5(3)
C17 C16 H4 119.2
C12 C17 C16 119.1(3)
C12 C17 H5 120.5
C16 C17 H5 120.5
C5 C18 H7 109.0
C5 C18 H6 109.0
C15 C18 C5 112.9(2)
C15 C18 H7 109.0
C15 C18 H6 109.0
H7 C18 H6 107.8
C1 C19 H9 120.1
C1 C19 C20 119.7(4)
C20 C19 H9 120.1
C4 C20 H8 119.6
C19 C20 C4 120.9(4)
C19 C20 H8 119.6
C22 C21 C5 109.1(3)
C22 C21 C26 125.0(3)
C26 C21 C5 125.4(3)
N1 C22 C25 119.6(3)
C21 C22 N1 110.2(3)
C21 C22 C25 130.2(3)
C8 C23 H15 119.6
C24 C23 C8 120.8(5)
C24 C23 H15 119.6
C11 C24 H14 119.6
C23 C24 C11 120.8(5)
C23 C24 H14 119.6
C22 C25 H19 109.5
C22 C25 H20 109.5
C22 C25 H18 109.5
H19 C25 H20 109.5
H19 C25 H18 109.5
H20 C25 H18 109.5
O2 C26 O3 123.1(3)
O2 C26 C21 126.5(3)
O3 C26 C21 110.3(3)
O3 C27 H22 110.3
O3 C27 H21 110.3
O3 C27 C28 106.9(4)
H22 C27 H21 108.6
C28 C27 H22 110.3
C28 C27 H21 110.3
C27 C28 H24 109.5
C27 C28 H23 109.5
C27 C28 H25 109.5
H24 C28 H23 109.5
H24 C28 H25 109.5
H23 C28 H25 109.5

loop_
_geom_bond_atom_site_label_1
_geom_bond_atom_site_label_2
_geom_bond_distance
Cl1 C12 1.740(3)
S1 C4 1.774(3)
S1 C5 1.846(3)
O1 C6 1.213(3)
O2 C26 1.198(4)
O3 C26 1.341(4)
O3 C27 1.452(4)
N1 C6 1.366(4)
N1 C7 1.450(4)
N1 C22 1.398(4)
C1 H1 0.9300
C1 C2 1.367(6)
C1 C19 1.362(6)
C2 H10 0.9300
C2 C3 1.392(6)
C3 H11 0.9300
C3 C4 1.377(5)
C4 C20 1.378(5)
C5 C6 1.523(4)
C5 C18 1.534(4)
C5 C21 1.497(4)
C7 H16 0.9700
C7 H17 0.9700
C7 C8 1.511(5)
C8 C9 1.382(5)
C8 C23 1.381(5)
C9 H12 0.9300
C9 C10 1.383(6)
C10 H13 0.9300
C10 C11 1.370(7)
C11 H2 0.9300
C11 C24 1.375(8)
C12 C13 1.380(4)
C12 C17 1.369(5)
C13 H26 0.9300
C13 C14 1.379(4)
C14 H3 0.9300
C14 C15 1.385(4)
C15 C16 1.394(4)
C15 C18 1.509(4)
C16 H4 0.9300
C16 C17 1.379(4)
C17 H5 0.9300
C18 H7 0.9700
C18 H6 0.9700
C19 H9 0.9300
C19 C20 1.366(5)
C20 H8 0.9300
C21 C22 1.347(4)
C21 C26 1.464(4)
C22 C25 1.482(4)
C23 H15 0.9300
C23 C24 1.363(7)
C24 H14 0.9300
C25 H19 0.9600
C25 H20 0.9600
C25 H18 0.9600
C27 H22 0.9700
C27 H21 0.9700
C27 C28 1.482(7)
C28 H24 0.9600
C28 H23 0.9600
C28 H25 0.9600

loop_
_geom_hbond_atom_site_label_D
_geom_hbond_atom_site_label_H
_geom_hbond_atom_site_label_A
_geom_hbond_distance_DH
_geom_hbond_distance_HA
_geom_hbond_distance_DA
_geom_hbond_angle_DHA
_geom_hbond_site_symmetry_A
C7 H16 O1 0.97 2.60 3.261(4) 125.6 2_565
C7 H16 O1 0.97 2.60 3.261(4) 125.6 2_565
C18 H6 O3 0.97 2.45 3.009(4) 116.2 .
C18 H6 O3 0.97 2.45 3.009(4) 116.2 .
C25 H19 Cl1 0.96 2.93 3.581(4) 126.1 3_745
C25 H19 Cl1 0.96 2.93 3.581(4) 126.1 3_745
C25 H19 O2 0.96 2.43 3.040(5) 120.8 .
C25 H19 O2 0.96 2.43 3.040(5) 120.8 .

loop_
_geom_torsion_atom_site_label_1
_geom_torsion_atom_site_label_2
_geom_torsion_atom_site_label_3
_geom_torsion_atom_site_label_4
_geom_torsion
Cl1 C12 C13 C14 -177.9(3)
Cl1 C12 C17 C16 177.5(3)
S1 C4 C20 C19 -178.9(3)
S1 C5 C6 O1 64.4(4)
S1 C5 C6 N1 -115.3(2)
S1 C5 C18 C15 -178.0(2)
S1 C5 C21 C22 112.5(2)
S1 C5 C21 C26 -59.7(3)
N1 C7 C8 C9 12.0(5)
N1 C7 C8 C23 -169.9(3)
C1 C2 C3 C4 -1.2(5)
C1 C19 C20 C4 0.0(6)
C2 C1 C19 C20 -0.2(6)
C2 C3 C4 S1 179.5(3)
C2 C3 C4 C20 0.9(5)
C3 C4 C20 C19 -0.3(5)
C4 S1 C5 C6 53.9(2)
C4 S1 C5 C18 171.5(2)
C4 S1 C5 C21 -58.2(2)
C5 S1 C4 C3 89.5(3)
C5 S1 C4 C20 -91.9(3)
C5 C21 C22 N1 3.5(3)
C5 C21 C22 C25 -175.0(3)
C5 C21 C26 O2 158.1(3)
C5 C21 C26 O3 -21.3(4)
C6 N1 C7 C8 98.3(4)
C6 N1 C22 C21 -2.1(3)
C6 N1 C22 C25 176.6(3)
C6 C5 C18 C15 -60.7(3)
C6 C5 C21 C22 -3.5(3)
C6 C5 C21 C26 -175.6(3)
C7 N1 C6 O1 0.2(5)
C7 N1 C6 C5 179.9(3)
C7 N1 C22 C21 177.8(3)
C7 N1 C22 C25 -3.6(5)
C7 C8 C9 C10 177.0(4)
C7 C8 C23 C24 -176.7(4)
C8 C9 C10 C11 -1.0(6)
C8 C23 C24 C11 0.2(7)
C9 C8 C23 C24 1.5(6)
C9 C10 C11 C24 2.7(7)
C10 C11 C24 C23 -2.3(8)
C12 C13 C14 C15 0.2(5)
C13 C12 C17 C16 -1.6(5)
C13 C14 C15 C16 -1.2(5)
C13 C14 C15 C18 178.3(3)
C14 C15 C16 C17 0.8(5)
C14 C15 C18 C5 100.3(3)
C15 C16 C17 C12 0.6(5)
C16 C15 C18 C5 -80.3(4)
C17 C12 C13 C14 1.2(5)
C18 C5 C6 O1 -51.5(4)
C18 C5 C6 N1 128.8(3)
C18 C5 C21 C22 -123.8(3)
C18 C5 C21 C26 64.0(4)
C18 C15 C16 C17 -178.7(3)
C19 C1 C2 C3 0.8(6)
C21 C5 C6 O1 -178.1(3)
C21 C5 C6 N1 2.2(3)
C21 C5 C18 C15 56.2(4)
C22 N1 C6 O1 -180.0(3)
C22 N1 C6 C5 -0.3(3)
C22 N1 C7 C8 -81.5(4)
C22 C21 C26 O2 -12.8(5)
C22 C21 C26 O3 167.8(3)
C23 C8 C9 C10 -1.1(5)
C26 O3 C27 C28 -163.6(4)
C26 C21 C22 N1 175.7(3)
C26 C21 C22 C25 -2.8(5)
C27 O3 C26 O2 -3.3(5)
C27 O3 C26 C21 176.1(3)
